data_7061964
loop_
_publ_author_name
'Lesnikov, Vladislav K.'
'Nelyubina, Yulia V.'
'Sukhorukov, Alexey Yu.'

_publ_section_title
;
 Piperazine-1,4-diol (PipzDiol): synthesis, stereodynamics and assembly of
 supramolecular hydrogen-bonded 2D networks
;
_journal_issue 42
_journal_name_full 'New Journal of Chemistry'
_journal_page_first 20386
_journal_page_last 20394
_journal_paper_doi 10.1039/D2NJ03012H
_journal_volume 46
_journal_year 2022
_chemical_formula_moiety 'C4 H12 N2 O2, C2 O4, 0.901(H2 O)'
_chemical_formula_sum 'C6 H13.8 N2 O6.9'
_chemical_formula_weight 224.40
_space_group_crystal_system monoclinic
_space_group_IT_number 14
_space_group_name_Hall '-P 2yn'
_space_group_name_H-M_alt 'P 1 21/n 1'
_atom_sites_solution_hydrogens mixed
_atom_sites_solution_primary direct
_atom_sites_solution_secondary difmap
_audit_creation_date 2022-05-24
_audit_creation_method
;
Olex2 1.5
(compiled 2021.11.18 svn.ra9532c28 for OlexSys, GUI svn.r6429)
;
_audit_update_record
;
2022-06-01 deposited with the CCDC.	2022-10-10 downloaded from the CCDC.
;
_cell_angle_alpha 90
_cell_angle_beta 97.0180(10)
_cell_angle_gamma 90
_cell_formula_units_Z 4
_cell_length_a 9.54180(10)
_cell_length_b 9.76040(10)
_cell_length_c 10.15310(10)
_cell_measurement_reflns_used 11061
_cell_measurement_temperature 100.00(10)
_cell_measurement_theta_max 77.4690
_cell_measurement_theta_min 4.3940
_cell_volume 938.492(17)
_computing_cell_refinement 'CrysAlisPro 1.171.42.54a (Rigaku OD, 2022)'
_computing_data_collection 'CrysAlisPro 1.171.42.54a (Rigaku OD, 2022)'
_computing_data_reduction 'CrysAlisPro 1.171.42.54a (Rigaku OD, 2022)'
_computing_molecular_graphics 'Olex2 1.5 (Dolomanov et al., 2009)'
_computing_publication_material 'Olex2 1.5 (Dolomanov et al., 2009)'
_computing_structure_refinement 'XL  (Sheldrick, 2008)'
_computing_structure_solution 'SHELXT 2014/5 (Sheldrick, 2014)'
_diffrn_ambient_environment N~2~
_diffrn_ambient_temperature 100.00(10)
_diffrn_detector 'Hybrid Pixel Array Detector'
_diffrn_detector_area_resol_mean 10.0000
_diffrn_detector_type HyPix
_diffrn_measured_fraction_theta_full 0.998
_diffrn_measured_fraction_theta_max 0.994
_diffrn_measurement_details
;
List of Runs (angles in degrees, time in seconds):

  # Type    Start    End  Width  t~exp~   \w     \q     \k     \f   Frames
#--------------------------------------------------------------------------
  1  \w     41.00 120.00   0.50    0.25    --  107.75-137.00 143.00  158
  2  \w     36.00 111.00   0.50    0.25    --  107.75-125.00  60.00  150
  3  \w     38.00 116.00   0.50    0.25    --  107.75-132.00 -39.00  156
  4  \w     37.00  79.00   0.50    0.25    --  107.75 -95.00-150.00   84
  5  \w     36.00 111.00   0.50    0.25    --  107.75-125.00-120.00  150
  6  \w     71.00 106.00   0.50    0.25    --  107.75-125.00 -90.00   70
  7  \w     36.00 106.00   0.50    0.25    --  107.75 -96.00 -22.64  140
  8  \w     36.00 105.00   0.50    0.25    --  107.75 -95.00 -60.00  138
  9  \w     38.00  99.00   0.50    0.15    --   48.70-132.00 -39.00  122
 10  \w     66.00  98.00   0.50    0.25    --  107.75 -95.00 120.00   64
 11  \w     39.00  66.00   0.50    0.25    --  107.75 -61.00  30.00   54
 12  \w     36.00 105.00   0.50    0.25    --  107.75 -77.00   0.00  138
 13  \w     36.00  71.00   0.50    0.25    --  107.75 -61.00 -30.00   70
 14  \w     36.00 105.00   0.50    0.25    --  107.75 -77.00 -90.00  138
 15  \w     36.00  98.00   0.50    0.25    --  107.75 -77.00-120.00  124
 16  \w     36.00  71.00   0.50    0.25    --  107.75 -61.00 -60.00   70
 17  \w     36.00  71.00   0.50    0.25    --  107.75 -61.00   0.00   70
 18  \w     36.00  71.00   0.50    0.25    --  107.75 -61.00  90.00   70
 19  \w     97.00 178.00   0.50    0.25    --  107.75  30.00 -30.00  162
 20  \w    127.00 153.00   0.50    0.25    --  107.75  45.00-180.00   52
 21  \w     97.00 178.00   0.50    0.25    --  107.75  45.00-150.00  162
 22  \w    126.00 154.00   0.50    0.25    --  107.75  45.00   0.00   56
 23  \w    108.00 173.00   0.50    0.25    --  107.75  30.00  60.00  130
 24  \w    107.00 151.00   0.50    0.25    --  107.75  61.00 120.00   88
 25  \w     91.00 178.00   0.50    0.25    --  107.75 132.00  28.00  174
 26  \w    130.00 156.00   0.50    0.25    --  107.75 125.00 -30.00   52
 27  \w     96.00 130.00   0.50    0.25    --  107.75 125.00-120.00   68
 28  \w    135.00 161.00   0.50    0.25    --  107.75 125.00-120.00   52
 29  \w    -26.00  26.00   0.50    0.15    --  -48.70  19.00-180.00  104
 30  \w    -91.00 -17.00   0.50    0.15    --  -48.70 132.00  28.00  148
 31  \w    -51.00 -14.00   0.50    0.25    --  -86.25  45.00-120.00   74
 32  \w   -120.00 -69.00   0.50    0.15    --  -48.70-132.00 -39.00  102
 33  \w   -158.00 -69.00   0.50    0.25    --  -86.25-132.00 -39.00  178
 34  \w   -120.00 -66.00   0.50    0.15    --  -48.70-137.00 143.00  108
 35  \w   -120.00 -27.00   0.50    0.15    --  -48.70 -77.00  60.00  186
;
_diffrn_measurement_device 'four-circle diffractometer'
_diffrn_measurement_device_type 'XtaLAB Synergy, Dualflex, HyPix'
_diffrn_measurement_method '\w scans'
_diffrn_orient_matrix_type 'CrysAlisPro convention (1999,Acta A55,543-557)'
_diffrn_orient_matrix_UB_11 -0.0160460000
_diffrn_orient_matrix_UB_12 -0.1570529000
_diffrn_orient_matrix_UB_13 -0.0018724000
_diffrn_orient_matrix_UB_21 -0.1594514000
_diffrn_orient_matrix_UB_22 0.0153643000
_diffrn_orient_matrix_UB_23 0.0076703000
_diffrn_orient_matrix_UB_31 -0.0277622000
_diffrn_orient_matrix_UB_32 0.0027398000
_diffrn_orient_matrix_UB_33 -0.1527198000
_diffrn_radiation_monochromator mirror
_diffrn_radiation_probe x-ray
_diffrn_radiation_type 'Cu K\a'
_diffrn_radiation_wavelength 1.54184
_diffrn_reflns_av_R_equivalents 0.0173
_diffrn_reflns_av_unetI/netI 0.0095
_diffrn_reflns_Laue_measured_fraction_full 0.998
_diffrn_reflns_Laue_measured_fraction_max 0.994
_diffrn_reflns_limit_h_max 12
_diffrn_reflns_limit_h_min -12
_diffrn_reflns_limit_k_max 12
_diffrn_reflns_limit_k_min -12
_diffrn_reflns_limit_l_max 8
_diffrn_reflns_limit_l_min -12
_diffrn_reflns_number 12301
_diffrn_reflns_point_group_measured_fraction_full 0.998
_diffrn_reflns_point_group_measured_fraction_max 0.994
_diffrn_reflns_theta_full 67.684
_diffrn_reflns_theta_max 77.832
_diffrn_reflns_theta_min 6.009
_diffrn_source 'micro-focus sealed X-ray tube'
_diffrn_source_type 'PhotonJet (Cu) X-ray Source'
_exptl_absorpt_coefficient_mu 1.275
_exptl_absorpt_correction_T_max 1.00000
_exptl_absorpt_correction_T_min 0.80813
_exptl_absorpt_correction_type multi-scan
_exptl_absorpt_process_details
;
CrysAlisPro 1.171.42.54a (Rigaku Oxford Diffraction, 2022)
Empirical absorption correction using spherical harmonics,
implemented in SCALE3 ABSPACK scaling algorithm.
;
_exptl_crystal_colour colourless
_exptl_crystal_density_diffrn 1.588
_exptl_crystal_density_method 'not measured'
_exptl_crystal_description block
_exptl_crystal_F_000 476
_exptl_crystal_recrystallization_method 'Re-crystallisation from solvent: MeOH, H2O'
_exptl_crystal_size_max 0.05
_exptl_crystal_size_mid 0.03
_exptl_crystal_size_min 0.02
_refine_diff_density_max 0.344
_refine_diff_density_min -0.248
_refine_diff_density_rms 0.050
_refine_ls_extinction_method none
_refine_ls_goodness_of_fit_ref 1.095
_refine_ls_hydrogen_treatment mixed
_refine_ls_matrix_type full
_refine_ls_number_parameters 161
_refine_ls_number_reflns 1990
_refine_ls_number_restraints 0
_refine_ls_restrained_S_all 1.095
_refine_ls_R_factor_all 0.0334
_refine_ls_R_factor_gt 0.0329
_refine_ls_shift/su_max 0.001
_refine_ls_shift/su_mean 0.000
_refine_ls_structure_factor_coef Fsqd
_refine_ls_weighting_details 'w=1/[\s^2^(Fo^2^)+(0.0475P)^2^+0.4398P] where P=(Fo^2^+2Fc^2^)/3'
_refine_ls_weighting_scheme calc
_refine_ls_wR_factor_gt 0.0918
_refine_ls_wR_factor_ref 0.0921
_reflns_Friedel_coverage 0.000
_reflns_number_gt 1967
_reflns_number_total 1990
_reflns_threshold_expression 'I > 2\s(I)'
_cod_data_source_file d2nj03012h2.cif
_cod_data_source_block lvk520
_cod_depositor_comments 'Adding full bibliography for 7061962--7061964.cif.'
_cod_original_formula_sum 'C6 H13.80 N2 O6.90'
_cod_database_code 7061964
_shelx_shelxl_version_number 2018/3
_chemical_oxdiff_formula 'C11 H10 N O'
_chemical_oxdiff_usercomment LVK520
_shelx_space_group_comment
;
The symmetry employed for this shelxl refinement is uniquely defined
by the following loop, which should always be used as a source of
symmetry information in preference to the above space-group names.
They are only intended as comments.
;
_olex2_refinement_description
;
1. Fixed Uiso
 At 1.2 times of:
  All C(H,H) groups
2. Others
 Sof(O7)=Sof(H7A)=Sof(H7B)=FVAR(1)
3.a Secondary CH2 refined with riding coordinates:
 C1(H1B,H1C), C2(H2B,H2C), C3(H3A,H3B), C4(H4A,H4B)
;
_olex2_submission_special_instructions 'No special instructions were received'
_oxdiff_exptl_absorpt_empirical_details
;
Empirical correction (ABSPACK) includes:
- Absorption correction using spherical harmonics
- Frame scaling
;
_oxdiff_exptl_absorpt_empirical_full_max 1.303
_oxdiff_exptl_absorpt_empirical_full_min 0.740

loop_
_space_group_symop_operation_xyz
'x, y, z'
'-x+1/2, y+1/2, -z+1/2'
'-x, -y, -z'
'x-1/2, -y-1/2, z-1/2'

loop_
_atom_site_label
_atom_site_type_symbol
_atom_site_fract_x
_atom_site_fract_y
_atom_site_fract_z
_atom_site_U_iso_or_equiv
_atom_site_adp_type
_atom_site_occupancy
_atom_site_site_symmetry_order
_atom_site_calc_flag
_atom_site_refinement_flags_posn
_atom_site_refinement_flags_adp
_atom_site_refinement_flags_occupancy
_atom_site_disorder_assembly
_atom_site_disorder_group
O1 O 0.62208(8) 0.90748(8) 1.09702(8) 0.0140(2) Uani 1 1 d . . . . .
H1 H 0.612(2) 0.876(2) 1.190(2) 0.052(6) Uiso 1 1 d . . . . .
O2 O 0.77548(8) 0.60014(8) 0.82786(8) 0.01389(19) Uani 1 1 d . . . . .
H2 H 0.789(2) 0.632(2) 0.743(2) 0.040(5) Uiso 1 1 d . . . . .
O3 O 0.57695(9) 0.71106(9) 0.56984(8) 0.0183(2) Uani 1 1 d . . . . .
O4 O 0.81155(8) 0.68231(8) 0.59460(8) 0.01452(19) Uani 1 1 d . . . . .
O5 O 0.58891(8) 0.83394(8) 0.33463(8) 0.01440(19) Uani 1 1 d . . . . .
O6 O 0.82241(9) 0.79828(10) 0.35606(8) 0.0210(2) Uani 1 1 d . . . . .
O7 O 0.44093(11) 0.50129(11) 0.69880(11) 0.0225(4) Uani 0.901(6) 1 d . . P A 1
H7A H 0.494(3) 0.553(3) 0.664(2) 0.042(6) Uiso 0.901(6) 1 d . . P A 1
H7B H 0.392(2) 0.556(2) 0.738(2) 0.039(6) Uiso 0.901(6) 1 d . . P A 1
N1 N 0.56992(10) 0.80553(10) 1.00418(9) 0.0119(2) Uani 1 1 d . . . . .
H1A H 0.476(2) 0.8034(17) 0.9979(17) 0.028(4) Uiso 1 1 d . . . . .
N2 N 0.82855(10) 0.70244(9) 0.91975(9) 0.0112(2) Uani 1 1 d . . . . .
H2A H 0.9231(18) 0.7040(16) 0.9252(15) 0.019(4) Uiso 1 1 d . . . . .
C1 C 0.77339(11) 0.84208(11) 0.88027(10) 0.0118(2) Uani 1 1 d . . . . .
H1B H 0.801374 0.866378 0.792480 0.014 Uiso 1 1 calc R U . . .
H1C H 0.815256 0.910463 0.945584 0.014 Uiso 1 1 calc R U . . .
C2 C 0.61410(11) 0.84581(11) 0.87367(10) 0.0124(2) Uani 1 1 d . . . . .
H2B H 0.579567 0.939350 0.850134 0.015 Uiso 1 1 calc R U . . .
H2C H 0.571840 0.782184 0.803913 0.015 Uiso 1 1 calc R U . . .
C3 C 0.62513(12) 0.66636(11) 1.04393(11) 0.0139(2) Uani 1 1 d . . . . .
H3A H 0.583322 0.597771 0.978805 0.017 Uiso 1 1 calc R U . . .
H3B H 0.597205 0.642283 1.131795 0.017 Uiso 1 1 calc R U . . .
C4 C 0.78470(12) 0.66280(12) 1.05049(10) 0.0133(2) Uani 1 1 d . . . . .
H4A H 0.826920 0.726832 1.119899 0.016 Uiso 1 1 calc R U . . .
H4B H 0.819413 0.569413 1.074457 0.016 Uiso 1 1 calc R U . . .
C5 C 0.69488(11) 0.72093(11) 0.53134(10) 0.0122(2) Uani 1 1 d . . . . .
C6 C 0.70429(12) 0.78936(11) 0.39497(11) 0.0129(2) Uani 1 1 d . . . . .

loop_
_atom_site_aniso_label
_atom_site_aniso_U_11
_atom_site_aniso_U_22
_atom_site_aniso_U_33
_atom_site_aniso_U_23
_atom_site_aniso_U_13
_atom_site_aniso_U_12
O1 0.0153(4) 0.0162(4) 0.0106(4) -0.0027(3) 0.0018(3) -0.0017(3)
O2 0.0164(4) 0.0142(4) 0.0112(4) -0.0029(3) 0.0022(3) -0.0026(3)
O3 0.0106(4) 0.0300(5) 0.0148(4) 0.0055(3) 0.0036(3) 0.0006(3)
O4 0.0109(4) 0.0210(4) 0.0117(4) 0.0022(3) 0.0015(3) 0.0022(3)
O5 0.0110(4) 0.0202(4) 0.0119(4) 0.0022(3) 0.0010(3) 0.0011(3)
O6 0.0117(4) 0.0355(5) 0.0166(4) 0.0083(4) 0.0046(3) 0.0025(3)
O7 0.0229(6) 0.0169(6) 0.0299(6) 0.0039(4) 0.0123(4) 0.0025(4)
N1 0.0095(5) 0.0153(5) 0.0112(4) -0.0014(3) 0.0018(3) -0.0008(3)
N2 0.0093(5) 0.0131(4) 0.0111(4) -0.0007(3) 0.0011(3) 0.0001(3)
C1 0.0117(5) 0.0123(5) 0.0118(5) 0.0014(4) 0.0029(4) 0.0003(4)
C2 0.0112(5) 0.0167(5) 0.0094(5) 0.0019(4) 0.0017(4) 0.0015(4)
C3 0.0148(5) 0.0148(5) 0.0128(5) 0.0018(4) 0.0043(4) -0.0017(4)
C4 0.0142(5) 0.0160(5) 0.0097(5) 0.0025(4) 0.0016(4) 0.0014(4)
C5 0.0113(5) 0.0145(5) 0.0109(5) -0.0013(4) 0.0015(4) -0.0004(4)
C6 0.0123(5) 0.0146(5) 0.0119(5) -0.0007(4) 0.0019(4) -0.0003(4)

loop_
_atom_type_symbol
_atom_type_description
_atom_type_scat_dispersion_real
_atom_type_scat_dispersion_imag
_atom_type_scat_source
C C 0.0181 0.0091 'International Tables Vol C Tables 4.2.6.8 and 6.1.1.4'
H H 0.0000 0.0000 'International Tables Vol C Tables 4.2.6.8 and 6.1.1.4'
N N 0.0311 0.0180 'International Tables Vol C Tables 4.2.6.8 and 6.1.1.4'
O O 0.0492 0.0322 'International Tables Vol C Tables 4.2.6.8 and 6.1.1.4'

loop_
_geom_angle_atom_site_label_1
_geom_angle_atom_site_label_2
_geom_angle_atom_site_label_3
_geom_angle
_geom_angle_site_symmetry_1
_geom_angle_site_symmetry_3
_geom_angle_publ_flag
N1 O1 H1 110.1(13) . . ?
N2 O2 H2 107.1(12) . . ?
H7A O7 H7B 103(2) . . ?
O1 N1 H1A 109.4(11) . . ?
O1 N1 C2 106.93(8) . . ?
O1 N1 C3 112.01(8) . . ?
C2 N1 H1A 109.5(11) . . ?
C2 N1 C3 110.54(8) . . ?
C3 N1 H1A 108.4(11) . . ?
O2 N2 H2A 109.2(10) . . ?
O2 N2 C1 112.29(8) . . ?
O2 N2 C4 106.66(8) . . ?
C1 N2 H2A 108.6(10) . . ?
C4 N2 H2A 109.8(10) . . ?
C4 N2 C1 110.29(8) . . ?
N2 C1 H1B 109.5 . . ?
N2 C1 H1C 109.5 . . ?
N2 C1 C2 110.59(9) . . ?
H1B C1 H1C 108.1 . . ?
C2 C1 H1B 109.5 . . ?
C2 C1 H1C 109.5 . . ?
N1 C2 C1 110.22(9) . . ?
N1 C2 H2B 109.6 . . ?
N1 C2 H2C 109.6 . . ?
C1 C2 H2B 109.6 . . ?
C1 C2 H2C 109.6 . . ?
H2B C2 H2C 108.1 . . ?
N1 C3 H3A 109.5 . . ?
N1 C3 H3B 109.5 . . ?
N1 C3 C4 110.58(9) . . ?
H3A C3 H3B 108.1 . . ?
C4 C3 H3A 109.5 . . ?
C4 C3 H3B 109.5 . . ?
N2 C4 C3 110.15(9) . . ?
N2 C4 H4A 109.6 . . ?
N2 C4 H4B 109.6 . . ?
C3 C4 H4A 109.6 . . ?
C3 C4 H4B 109.6 . . ?
H4A C4 H4B 108.1 . . ?
O3 C5 O4 126.15(10) . . ?
O3 C5 C6 117.98(10) . . ?
O4 C5 C6 115.85(10) . . ?
O5 C6 C5 115.94(10) . . ?
O6 C6 O5 126.12(10) . . ?
O6 C6 C5 117.92(10) . . ?

loop_
_geom_bond_atom_site_label_1
_geom_bond_atom_site_label_2
_geom_bond_distance
_geom_bond_site_symmetry_2
_geom_bond_publ_flag
O1 H1 1.01(2) . ?
O1 N1 1.4183(12) . ?
O2 H2 0.93(2) . ?
O2 N2 1.4172(12) . ?
O3 C5 1.2393(14) . ?
O4 C5 1.2725(13) . ?
O5 C6 1.2696(14) . ?
O6 C6 1.2421(14) . ?
O7 H7A 0.82(3) . ?
O7 H7B 0.84(3) . ?
N1 H1A 0.889(19) . ?
N1 C2 1.4915(13) . ?
N1 C3 1.4945(14) . ?
N2 H2A 0.898(17) . ?
N2 C1 1.4980(13) . ?
N2 C4 1.4908(13) . ?
C1 H1B 0.9900 . ?
C1 H1C 0.9900 . ?
C1 C2 1.5136(15) . ?
C2 H2B 0.9900 . ?
C2 H2C 0.9900 . ?
C3 H3A 0.9900 . ?
C3 H3B 0.9900 . ?
C3 C4 1.5163(15) . ?
C4 H4A 0.9900 . ?
C4 H4B 0.9900 . ?
C5 C6 1.5497(15) . ?

loop_
_geom_hbond_atom_site_label_D
_geom_hbond_atom_site_label_H
_geom_hbond_atom_site_label_A
_geom_hbond_distance_DH
_geom_hbond_distance_HA
_geom_hbond_distance_DA
_geom_hbond_angle_DHA
_geom_hbond_site_symmetry_A
_geom_hbond_publ_flag
O1 H1 O5 1.01(2) 1.56(2) 2.5734(11) 176(2) 1_556 yes
O1 H1 O6 1.01(2) 2.57(2) 3.2371(11) 123.1(15) 1_556 yes
O2 H2 O3 0.93(2) 2.63(2) 3.2266(11) 122.3(15) . yes
O2 H2 O4 0.93(2) 1.63(2) 2.5632(11) 178.3(19) . yes
O7 H7A O3 0.82(3) 2.03(3) 2.8295(13) 164(2) . yes
O7 H7B O6 0.84(3) 2.02(3) 2.8454(14) 166(2) 4_576 yes
N1 H1A O4 0.889(19) 1.956(18) 2.7363(12) 145.6(15) 4_576 yes
N1 H1A O6 0.889(19) 2.167(18) 2.8281(13) 130.7(14) 4_576 yes
N2 H2A O3 0.898(17) 2.114(16) 2.7875(12) 131.1(13) 4_676 yes
N2 H2A O5 0.898(17) 1.960(17) 2.7512(12) 146.2(14) 4_676 yes

loop_
_geom_torsion_atom_site_label_1
_geom_torsion_atom_site_label_2
_geom_torsion_atom_site_label_3
_geom_torsion_atom_site_label_4
_geom_torsion
_geom_torsion_site_symmetry_1
_geom_torsion_site_symmetry_2
_geom_torsion_site_symmetry_3
_geom_torsion_site_symmetry_4
_geom_torsion_publ_flag
O1 N1 C2 C1 64.81(10) . . . . ?
O1 N1 C3 C4 -61.53(11) . . . . ?
O2 N2 C1 C2 60.86(11) . . . . ?
O2 N2 C4 C3 -64.46(10) . . . . ?
O3 C5 C6 O5 1.96(15) . . . . ?
O3 C5 C6 O6 -179.48(10) . . . . ?
O4 C5 C6 O5 -176.71(9) . . . . ?
O4 C5 C6 O6 1.84(15) . . . . ?
N1 C3 C4 N2 -57.71(11) . . . . ?
N2 C1 C2 N1 57.58(11) . . . . ?
C1 N2 C4 C3 57.73(11) . . . . ?
C2 N1 C3 C4 57.61(11) . . . . ?
C3 N1 C2 C1 -57.36(11) . . . . ?
C4 N2 C1 C2 -57.95(11) . . . . ?
